data_7051925
loop_
_publ_author_name
'Bhogala, Balakrishna R.'
'Nangia, Ashwini'

_publ_section_title
;
 Ternary and quaternary co-crystals of
 1,3-cis,5-cis-cyclohexanetricarboxylic acid and
 4,4&#x2032;-bipyridines
;
_journal_issue 5
_journal_name_full 'New Journal of Chemistry'
_journal_page_first 800
_journal_paper_doi 10.1039/b800293b
_journal_volume 32
_journal_year 2008
_chemical_formula_moiety (C9H12O6),(C12H12N2),0.5(C14H16N2),0.5(C6H4Cl2)
_chemical_formula_sum 'C31 H34 Cl N3 O6'
_chemical_formula_weight 580.06
_chemical_name_systematic
;
cis,cis-1,3,5-cyclohexanetricarboxylic acid
- 1,2-bis(4-pyridyl)ethane - 1,4-bis(4-pyridyl)butane - o-dichlorobenzene
;
_space_group_IT_number 2
_symmetry_cell_setting triclinic
_symmetry_space_group_name_Hall '-P 1'
_symmetry_space_group_name_H-M 'P -1'
_atom_sites_solution_hydrogens geom
_atom_sites_solution_primary direct
_atom_sites_solution_secondary difmap
_audit_creation_method SHELXL-97
_cell_angle_alpha 88.4000(10)
_cell_angle_beta 86.0400(10)
_cell_angle_gamma 81.1640(10)
_cell_formula_units_Z 2
_cell_length_a 5.6867(3)
_cell_length_b 14.0676(8)
_cell_length_c 18.3545(10)
_cell_measurement_reflns_used 8831
_cell_measurement_temperature 100(2)
_cell_measurement_theta_max 28.20
_cell_measurement_theta_min 2.64
_cell_volume 1447.21(14)
_computing_cell_refinement 'Bruker SMART'
_computing_data_collection 'Bruker SMART'
_computing_data_reduction 'Bruker SAINT'
_computing_structure_refinement 'SHELXL-97 (Sheldrick, 1997)'
_computing_structure_solution 'SHELXS-97 (Sheldrick, 1990)'
_diffrn_ambient_temperature 100(2)
_diffrn_measured_fraction_theta_full 0.998
_diffrn_measured_fraction_theta_max 0.998
_diffrn_measurement_device_type 'CCD area detector'
_diffrn_measurement_method 'phi and omega scans'
_diffrn_radiation_monochromator graphite
_diffrn_radiation_source 'fine-focus sealed tube'
_diffrn_radiation_type MoK\a
_diffrn_radiation_wavelength 0.71073
_diffrn_reflns_av_R_equivalents 0.0209
_diffrn_reflns_av_sigmaI/netI 0.0209
_diffrn_reflns_limit_h_max 7
_diffrn_reflns_limit_h_min -7
_diffrn_reflns_limit_k_max 17
_diffrn_reflns_limit_k_min -17
_diffrn_reflns_limit_l_max 22
_diffrn_reflns_limit_l_min -22
_diffrn_reflns_number 19187
_diffrn_reflns_theta_full 26.36
_diffrn_reflns_theta_max 26.36
_diffrn_reflns_theta_min 1.47
_exptl_absorpt_coefficient_mu 0.181
_exptl_absorpt_correction_T_max 0.9664
_exptl_absorpt_correction_T_min 0.9166
_exptl_absorpt_correction_type multi-scan
_exptl_absorpt_process_details 'SADABS - Bruker Nonius area detector scaling and absorption correction - V2.10'
_exptl_crystal_colour colorless
_exptl_crystal_density_diffrn 1.331
_exptl_crystal_density_method 'not measured'
_exptl_crystal_description needle
_exptl_crystal_F_000 612
_exptl_crystal_size_max 0.49
_exptl_crystal_size_mid 0.34
_exptl_crystal_size_min 0.19
_refine_diff_density_max 0.557
_refine_diff_density_min -0.610
_refine_diff_density_rms 0.051
_refine_ls_extinction_method none
_refine_ls_goodness_of_fit_ref 1.045
_refine_ls_hydrogen_treatment constr
_refine_ls_matrix_type full
_refine_ls_number_parameters 475
_refine_ls_number_reflns 5886
_refine_ls_number_restraints 48
_refine_ls_restrained_S_all 1.041
_refine_ls_R_factor_all 0.0643
_refine_ls_R_factor_gt 0.0579
_refine_ls_shift/su_max 0.001
_refine_ls_shift/su_mean 0.000
_refine_ls_structure_factor_coef Fsqd
_refine_ls_weighting_details 'calc w=1/[\s^2^(Fo^2^)+(0.0675P)^2^+1.1083P] where P=(Fo^2^+2Fc^2^)/3'
_refine_ls_weighting_scheme calc
_refine_ls_wR_factor_gt 0.1454
_refine_ls_wR_factor_ref 0.1509
_reflns_number_gt 5179
_reflns_number_total 5886
_reflns_threshold_expression >2sigma(I)
_cod_data_source_file b800293b.txt
_cod_data_source_block 5e
_cod_database_code 7051925

loop_
_symmetry_equiv_pos_as_xyz
'x, y, z'
'-x, -y, -z'

loop_
_atom_site_label
_atom_site_type_symbol
_atom_site_fract_x
_atom_site_fract_y
_atom_site_fract_z
_atom_site_U_iso_or_equiv
_atom_site_adp_type
_atom_site_occupancy
_atom_site_symmetry_multiplicity
_atom_site_calc_flag
_atom_site_refinement_flags
_atom_site_disorder_assembly
_atom_site_disorder_group
O4 O 0.9216(2) 0.45751(9) 0.38426(8) 0.0318(3) Uani 1 1 d . . .
H4 H 1.0401 0.4186 0.3965 0.048 Uiso 1 1 calc R . .
O5 O 1.1758(3) 0.56281(10) 0.38761(9) 0.0437(4) Uani 1 1 d . . .
O8 O 0.5444(3) 0.57658(10) 0.13195(8) 0.0390(3) Uani 1 1 d . . .
N1 N 0.2772(3) 0.32797(11) 0.42839(8) 0.0284(3) Uani 1 1 d . . .
C36 C 0.4379(3) 0.63829(13) 0.17143(10) 0.0290(4) Uani 1 1 d . . .
C16 C 0.9157(3) 0.03660(12) 0.47897(10) 0.0271(4) Uani 1 1 d . . .
H16A H 1.0049 0.0614 0.4362 0.033 Uiso 1 1 calc R . .
H16B H 0.7882 0.0047 0.4608 0.033 Uiso 1 1 calc R . .
C35 C 0.9817(3) 0.54427(12) 0.37506(10) 0.0265(4) Uani 1 1 d . . .
C29 C 0.7824(3) 0.61664(12) 0.34693(9) 0.0241(4) Uani 1 1 d . . .
H29 H 0.6377 0.6152 0.3809 0.029 Uiso 1 1 calc R . .
C31 C 0.5161(3) 0.66275(12) 0.24488(9) 0.0252(4) Uani 1 1 d . . .
H31 H 0.3773 0.6623 0.2813 0.030 Uiso 1 1 calc R . .
C12 C 0.6235(3) 0.19291(12) 0.49073(10) 0.0268(4) Uani 1 1 d . . .
C10 C 0.2652(3) 0.23343(13) 0.42832(11) 0.0310(4) Uani 1 1 d . . .
H10 H 0.1347 0.2129 0.4068 0.037 Uiso 1 1 calc R . .
C11 C 0.4332(3) 0.16451(13) 0.45797(11) 0.0301(4) Uani 1 1 d . . .
H11 H 0.4188 0.0983 0.4560 0.036 Uiso 1 1 calc R . .
C13 C 0.6370(3) 0.29045(13) 0.49022(11) 0.0313(4) Uani 1 1 d . . .
H13 H 0.7650 0.3130 0.5116 0.038 Uiso 1 1 calc R . .
C30 C 0.7208(3) 0.58975(12) 0.27074(10) 0.0247(4) Uani 1 1 d . . .
H30A H 0.8622 0.5889 0.2360 0.030 Uiso 1 1 calc R . .
H30B H 0.6744 0.5247 0.2727 0.030 Uiso 1 1 calc R . .
C15 C 0.8042(4) 0.11990(14) 0.52705(11) 0.0336(4) Uani 1 1 d . . .
H15A H 0.7255 0.0938 0.5713 0.040 Uiso 1 1 calc R . .
H15B H 0.9328 0.1531 0.5429 0.040 Uiso 1 1 calc R . .
C32 C 0.5821(4) 0.76464(12) 0.24214(10) 0.0311(4) Uani 1 1 d . . .
H32A H 0.7197 0.7674 0.2064 0.037 Uiso 1 1 calc R . .
H32B H 0.4459 0.8111 0.2260 0.037 Uiso 1 1 calc R . .
N2 N -0.0606(3) 0.33300(13) -0.03105(9) 0.0388(4) Uani 1 1 d . B .
C22 C 0.2144(4) 0.35712(14) 0.22633(11) 0.0345(4) Uani 1 1 d . . .
H22A H 0.0779 0.4101 0.2288 0.041 Uiso 1 1 calc R A 1
H22B H 0.3197 0.3671 0.2653 0.041 Uiso 1 1 calc R A 1
O9 O 0.2382(3) 0.69282(12) 0.15548(9) 0.0496(4) Uani 1 1 d . . .
H9 H 0.1946 0.6753 0.1158 0.074 Uiso 1 1 calc R . .
C34 C 0.8450(4) 0.71812(13) 0.34661(11) 0.0322(4) Uani 1 1 d . . .
H34A H 0.9938 0.7203 0.3157 0.039 Uiso 1 1 calc R . .
H34B H 0.8740 0.7349 0.3969 0.039 Uiso 1 1 calc R . .
C14 C 0.4628(3) 0.35496(13) 0.45838(10) 0.0304(4) Uani 1 1 d . . .
H14 H 0.4763 0.4215 0.4579 0.036 Uiso 1 1 calc R . .
C28 C -0.1405(4) 0.39698(15) 0.02074(12) 0.0383(5) Uani 1 1 d . . .
H28 H -0.2907 0.4361 0.0162 0.046 Uiso 1 1 calc R . .
C26 C 0.2056(3) 0.35234(13) 0.08847(10) 0.0297(4) Uani 1 1 d . . .
C25 C 0.2871(4) 0.28641(15) 0.03464(11) 0.0361(4) Uani 1 1 d . B .
H25 H 0.4368 0.2463 0.0376 0.043 Uiso 1 1 calc R . .
C23 C 0.3527(4) 0.36286(15) 0.15236(11) 0.0364(5) Uani 1 1 d . B .
H23A H 0.4118 0.4255 0.1478 0.044 Uiso 1 1 calc R . .
H23B H 0.4932 0.3116 0.1505 0.044 Uiso 1 1 calc R . .
C27 C -0.0140(4) 0.40863(14) 0.08051(11) 0.0348(4) Uani 1 1 d . B .
H27 H -0.0772 0.4551 0.1161 0.042 Uiso 1 1 calc R . .
C33 C 0.6458(4) 0.79211(13) 0.31779(11) 0.0372(5) Uani 1 1 d . . .
H33 H 0.5011 0.7918 0.3520 0.045 Uiso 1 1 calc R . .
C24 C 0.1502(4) 0.27915(16) -0.02338(12) 0.0414(5) Uani 1 1 d . . .
H24 H 0.2093 0.2333 -0.0598 0.050 Uiso 1 1 calc R B .
O7 O 0.5802(5) 0.96223(12) 0.33551(16) 0.0995(10) Uani 1 1 d . . .
N3 N -0.0257(14) 0.0810(5) 0.2675(2) 0.0369(14) Uani 0.606(12) 1 d PU B 1
C17 C -0.1639(15) 0.1607(7) 0.2885(3) 0.0352(19) Uani 0.606(12) 1 d PU B 1
H17 H -0.3142 0.1564 0.3133 0.042 Uiso 0.606(12) 1 calc PR B 1
C18 C -0.0975(14) 0.2506(5) 0.2757(4) 0.0340(14) Uani 0.606(12) 1 d PU B 1
H18 H -0.2045 0.3063 0.2907 0.041 Uiso 0.606(12) 1 calc PR B 1
C19 C 0.119(3) 0.2610(14) 0.2417(8) 0.026(2) Uani 0.606(12) 1 d PU B 1
C20 C 0.2602(19) 0.1739(9) 0.2161(6) 0.0322(16) Uani 0.606(12) 1 d PU B 1
H20 H 0.4064 0.1757 0.1881 0.039 Uiso 0.606(12) 1 calc PR B 1
C21 C 0.1830(14) 0.0886(4) 0.2320(3) 0.0396(13) Uani 0.606(12) 1 d PU B 1
H21 H 0.2833 0.0312 0.2170 0.048 Uiso 0.606(12) 1 calc PR B 1
N3A N -0.135(2) 0.1186(8) 0.2824(6) 0.034(2) Uani 0.394(12) 1 d PU B 2
C17A C -0.2403(15) 0.2087(8) 0.2939(4) 0.0299(19) Uani 0.394(12) 1 d PU B 2
H17A H -0.3983 0.2194 0.3158 0.036 Uiso 0.394(12) 1 calc PR B 2
C18A C -0.1286(18) 0.2870(7) 0.2754(6) 0.0252(17) Uani 0.394(12) 1 d PU B 2
H18A H -0.2056 0.3502 0.2866 0.030 Uiso 0.394(12) 1 calc PR B 2
C19A C 0.106(5) 0.272(2) 0.2388(12) 0.033(5) Uani 0.394(12) 1 d PU B 2
C20A C 0.209(3) 0.1818(15) 0.2327(9) 0.036(3) Uani 0.394(12) 1 d PU B 2
H20A H 0.3705 0.1685 0.2146 0.044 Uiso 0.394(12) 1 calc PR B 2
C21A C 0.084(2) 0.1031(6) 0.2527(5) 0.0340(19) Uani 0.394(12) 1 d PU B 2
H21A H 0.1597 0.0390 0.2443 0.041 Uiso 0.394(12) 1 calc PR B 2
C37 C 0.7046(8) 0.89111(18) 0.31497(18) 0.0737(11) Uani 1 1 d . . .
O6 O 0.9149(6) 0.89725(14) 0.28381(15) 0.0980(9) Uani 1 1 d . . .
H6 H 0.9254 0.9552 0.2739 0.147 Uiso 1 1 calc R . .
Cl1 Cl 0.7190(3) 1.10666(11) -0.07964(7) 0.0536(3) Uani 0.50 1 d P C -1
Cl2 Cl 0.2869(3) 1.00560(13) -0.11846(8) 0.0512(6) Uani 0.379(2) 1 d P C -1
Cl3 Cl 0.8408(12) 1.1024(5) 0.0809(4) 0.077(2) Uani 0.121(2) 1 d P C -1
C38 C 0.3909(18) 0.9905(7) -0.0348(5) 0.0467(19) Uani 0.50 1 d P C -1
C39 C 0.5842(10) 1.0361(4) -0.0155(4) 0.0451(11) Uani 0.50 1 d P C -1
C40 C 0.662(2) 1.0256(10) 0.0569(7) 0.067(3) Uani 0.50 1 d P C -1
C41 C 0.5563(13) 0.9714(4) 0.1048(3) 0.0674(16) Uani 0.50 1 d P C -1
H41A H 0.6097 0.9631 0.1528 0.081 Uiso 0.50 1 calc PR C -1
C42 C 0.3768(14) 0.9286(5) 0.0872(5) 0.080(2) Uani 0.50 1 d P C -1
H42A H 0.3050 0.8908 0.1235 0.096 Uiso 0.50 1 calc PR C -1
C43 C 0.2888(13) 0.9361(4) 0.0185(4) 0.0591(15) Uani 0.50 1 d P C -1
H43A H 0.1596 0.9041 0.0082 0.071 Uiso 0.50 1 calc PR C -1

loop_
_atom_site_aniso_label
_atom_site_aniso_U_11
_atom_site_aniso_U_22
_atom_site_aniso_U_33
_atom_site_aniso_U_23
_atom_site_aniso_U_13
_atom_site_aniso_U_12
O4 0.0302(7) 0.0210(6) 0.0440(8) 0.0069(5) -0.0112(6) -0.0005(5)
O5 0.0331(8) 0.0345(8) 0.0661(10) 0.0109(7) -0.0204(7) -0.0074(6)
O8 0.0485(9) 0.0339(7) 0.0344(7) -0.0074(6) -0.0106(6) -0.0013(6)
N1 0.0282(8) 0.0246(7) 0.0311(8) 0.0034(6) -0.0043(6) 0.0007(6)
C36 0.0335(10) 0.0235(9) 0.0312(9) 0.0038(7) -0.0085(8) -0.0067(7)
C16 0.0246(9) 0.0226(8) 0.0337(9) 0.0003(7) -0.0085(7) 0.0003(7)
C35 0.0298(9) 0.0238(8) 0.0256(9) 0.0007(7) -0.0045(7) -0.0019(7)
C29 0.0253(9) 0.0200(8) 0.0263(9) -0.0004(6) -0.0033(7) -0.0006(6)
C31 0.0273(9) 0.0213(8) 0.0263(9) 0.0012(6) -0.0038(7) -0.0007(7)
C12 0.0267(9) 0.0247(9) 0.0271(9) -0.0024(7) -0.0022(7) 0.0026(7)
C10 0.0266(9) 0.0259(9) 0.0408(11) 0.0028(8) -0.0087(8) -0.0028(7)
C11 0.0291(9) 0.0224(8) 0.0386(10) 0.0027(7) -0.0054(8) -0.0025(7)
C13 0.0287(9) 0.0275(9) 0.0375(10) -0.0073(8) -0.0085(8) -0.0003(7)
C30 0.0286(9) 0.0170(8) 0.0282(9) -0.0011(6) -0.0059(7) -0.0009(6)
C15 0.0346(10) 0.0282(9) 0.0360(10) -0.0040(8) -0.0128(8) 0.0063(8)
C32 0.0436(11) 0.0182(8) 0.0311(9) 0.0014(7) -0.0099(8) -0.0006(7)
N2 0.0380(9) 0.0444(10) 0.0363(9) 0.0052(8) -0.0116(7) -0.0109(8)
C22 0.0475(12) 0.0272(9) 0.0301(10) -0.0032(7) -0.0043(8) -0.0086(8)
O9 0.0512(10) 0.0512(9) 0.0443(9) -0.0088(7) -0.0260(7) 0.0104(7)
C34 0.0404(11) 0.0212(9) 0.0368(10) -0.0019(7) -0.0144(8) -0.0042(8)
C14 0.0327(10) 0.0219(8) 0.0361(10) -0.0012(7) -0.0036(8) -0.0021(7)
C28 0.0307(10) 0.0379(11) 0.0459(12) 0.0081(9) -0.0037(9) -0.0051(8)
C26 0.0321(10) 0.0311(9) 0.0287(9) 0.0036(7) -0.0003(7) -0.0152(8)
C25 0.0325(10) 0.0413(11) 0.0338(10) -0.0018(8) -0.0051(8) -0.0020(8)
C23 0.0404(11) 0.0405(11) 0.0336(10) 0.0003(8) -0.0059(8) -0.0220(9)
C27 0.0388(11) 0.0310(10) 0.0351(10) -0.0013(8) 0.0026(8) -0.0090(8)
C33 0.0551(13) 0.0185(9) 0.0376(11) -0.0031(7) -0.0161(9) 0.0023(8)
C24 0.0450(12) 0.0467(12) 0.0320(10) -0.0065(9) -0.0062(9) -0.0030(10)
O7 0.136(2) 0.0177(9) 0.149(2) -0.0203(11) -0.0824(19) 0.0120(10)
N3 0.042(3) 0.034(3) 0.037(2) 0.0050(16) -0.001(2) -0.013(2)
C17 0.026(3) 0.047(6) 0.032(2) 0.000(4) -0.001(2) -0.006(4)
C18 0.037(3) 0.030(4) 0.033(2) -0.003(3) -0.0046(17) 0.003(3)
C19 0.028(4) 0.025(4) 0.031(4) 0.009(2) -0.013(3) -0.016(4)
C20 0.034(4) 0.023(3) 0.039(5) -0.004(3) 0.007(2) -0.003(3)
C21 0.044(3) 0.028(2) 0.046(3) 0.0017(17) 0.003(2) -0.004(2)
N3A 0.030(4) 0.029(6) 0.042(4) 0.001(4) -0.001(3) 0.001(5)
C17A 0.024(4) 0.031(5) 0.036(3) 0.001(3) -0.002(3) -0.008(3)
C18A 0.024(3) 0.020(4) 0.031(3) 0.002(4) -0.009(2) -0.002(3)
C19A 0.043(7) 0.037(9) 0.017(5) 0.004(5) -0.008(4) 0.007(4)
C20A 0.031(7) 0.040(5) 0.037(7) -0.007(5) 0.001(4) -0.001(5)
C21A 0.029(5) 0.028(4) 0.044(4) -0.002(3) 0.003(4) -0.002(3)
C37 0.133(3) 0.0299(14) 0.0700(19) 0.0147(12) -0.062(2) -0.0287(16)
O6 0.175(3) 0.0306(10) 0.0967(18) 0.0028(10) -0.0123(18) -0.0422(14)
Cl1 0.0534(8) 0.0600(8) 0.0464(7) 0.0047(6) -0.0010(6) -0.0077(6)
Cl2 0.0427(10) 0.0740(11) 0.0364(9) -0.0092(7) 0.0029(6) -0.0085(8)
Cl3 0.066(4) 0.091(5) 0.063(4) 0.006(3) -0.012(3) 0.025(3)
C38 0.058(5) 0.037(4) 0.035(5) 0.003(3) 0.007(3) 0.020(3)
C39 0.041(3) 0.034(3) 0.055(4) -0.001(3) 0.006(3) 0.007(2)
C40 0.081(7) 0.053(6) 0.058(7) -0.003(4) -0.010(4) 0.020(4)
C41 0.073(4) 0.063(4) 0.063(4) 0.021(3) -0.019(3) 0.003(3)
C42 0.070(5) 0.066(4) 0.105(6) 0.045(4) -0.024(4) -0.013(4)
C43 0.048(3) 0.045(3) 0.079(4) 0.010(3) 0.000(3) 0.007(3)

loop_
_atom_type_symbol
_atom_type_description
_atom_type_scat_dispersion_real
_atom_type_scat_dispersion_imag
_atom_type_scat_source
C C 0.0033 0.0016 'International Tables Vol C Tables 4.2.6.8 and 6.1.1.4'
H H 0.0000 0.0000 'International Tables Vol C Tables 4.2.6.8 and 6.1.1.4'
N N 0.0061 0.0033 'International Tables Vol C Tables 4.2.6.8 and 6.1.1.4'
O O 0.0106 0.0060 'International Tables Vol C Tables 4.2.6.8 and 6.1.1.4'
Cl Cl 0.1484 0.1585 'International Tables Vol C Tables 4.2.6.8 and 6.1.1.4'

loop_
_geom_angle_atom_site_label_1
_geom_angle_atom_site_label_2
_geom_angle_atom_site_label_3
_geom_angle
_geom_angle_site_symmetry_1
_geom_angle_site_symmetry_3
_geom_angle_publ_flag
C35 O4 H4 109.5 . . ?
C14 N1 C10 117.30(15) . . ?
O8 C36 O9 123.74(17) . . ?
O8 C36 C31 124.66(17) . . ?
O9 C36 C31 111.59(16) . . ?
C15 C16 C16 111.13(19) . 2_756 ?
C15 C16 H16A 109.4 . . ?
C16 C16 H16A 109.4 2_756 . ?
C15 C16 H16B 109.4 . . ?
C16 C16 H16B 109.4 2_756 . ?
H16A C16 H16B 108.0 . . ?
O5 C35 O4 123.24(16) . . ?
O5 C35 C29 124.32(16) . . ?
O4 C35 C29 112.44(15) . . ?
C35 C29 C34 111.05(15) . . ?
C35 C29 C30 111.01(14) . . ?
C34 C29 C30 111.15(14) . . ?
C35 C29 H29 107.8 . . ?
C34 C29 H29 107.8 . . ?
C30 C29 H29 107.8 . . ?
C36 C31 C30 112.58(14) . . ?
C36 C31 C32 110.07(14) . . ?
C30 C31 C32 110.91(15) . . ?
C36 C31 H31 107.7 . . ?
C30 C31 H31 107.7 . . ?
C32 C31 H31 107.7 . . ?
C13 C12 C11 117.34(16) . . ?
C13 C12 C15 121.78(17) . . ?
C11 C12 C15 120.86(16) . . ?
N1 C10 C11 123.24(17) . . ?
N1 C10 H10 118.4 . . ?
C11 C10 H10 118.4 . . ?
C10 C11 C12 119.40(17) . . ?
C10 C11 H11 120.3 . . ?
C12 C11 H11 120.3 . . ?
C12 C13 C14 119.71(17) . . ?
C12 C13 H13 120.1 . . ?
C14 C13 H13 120.1 . . ?
C31 C30 C29 109.59(14) . . ?
C31 C30 H30A 109.8 . . ?
C29 C30 H30A 109.8 . . ?
C31 C30 H30B 109.8 . . ?
C29 C30 H30B 109.8 . . ?
H30A C30 H30B 108.2 . . ?
C12 C15 C16 114.47(15) . . ?
C12 C15 H15A 108.6 . . ?
C16 C15 H15A 108.6 . . ?
C12 C15 H15B 108.6 . . ?
C16 C15 H15B 108.6 . . ?
H15A C15 H15B 107.6 . . ?
C33 C32 C31 110.18(15) . . ?
C33 C32 H32A 109.6 . . ?
C31 C32 H32A 109.6 . . ?
C33 C32 H32B 109.6 . . ?
C31 C32 H32B 109.6 . . ?
H32A C32 H32B 108.1 . . ?
C24 N2 C28 117.35(18) . . ?
C19A C22 C23 115.1(9) . . ?
C19A C22 C19 5.1(19) . . ?
C23 C22 C19 114.2(6) . . ?
C19A C22 H22A 103.9 . . ?
C23 C22 H22A 108.7 . . ?
C19 C22 H22A 108.7 . . ?
C19A C22 H22B 112.4 . . ?
C23 C22 H22B 108.7 . . ?
C19 C22 H22B 108.7 . . ?
H22A C22 H22B 107.6 . . ?
C36 O9 H9 109.5 . . ?
C29 C34 C33 111.69(16) . . ?
C29 C34 H34A 109.3 . . ?
C33 C34 H34A 109.3 . . ?
C29 C34 H34B 109.3 . . ?
C33 C34 H34B 109.3 . . ?
H34A C34 H34B 107.9 . . ?
N1 C14 C13 122.99(17) . . ?
N1 C14 H14 118.5 . . ?
C13 C14 H14 118.5 . . ?
N2 C28 C27 122.77(19) . . ?
N2 C28 H28 118.6 . . ?
C27 C28 H28 118.6 . . ?
C25 C26 C27 117.09(18) . . ?
C25 C26 C23 120.90(18) . . ?
C27 C26 C23 122.01(18) . . ?
C24 C25 C26 119.59(19) . . ?
C24 C25 H25 120.2 . . ?
C26 C25 H25 120.2 . . ?
C26 C23 C22 113.28(16) . . ?
C26 C23 H23A 108.9 . . ?
C22 C23 H23A 108.9 . . ?
C26 C23 H23B 108.9 . . ?
C22 C23 H23B 108.9 . . ?
H23A C23 H23B 107.7 . . ?
C28 C27 C26 119.81(19) . . ?
C28 C27 H27 120.1 . . ?
C26 C27 H27 120.1 . . ?
C37 C33 C34 112.9(2) . . ?
C37 C33 C32 109.81(18) . . ?
C34 C33 C32 110.99(15) . . ?
C37 C33 H33 107.7 . . ?
C34 C33 H33 107.7 . . ?
C32 C33 H33 107.7 . . ?
N2 C24 C25 123.4(2) . . ?
N2 C24 H24 118.3 . . ?
C25 C24 H24 118.3 . . ?
C17 N3 C21 118.0(4) . . ?
N3 C17 C18 122.2(5) . . ?
N3 C17 H17 118.9 . . ?
C18 C17 H17 118.9 . . ?
C19 C18 C17 121.3(10) . . ?
C19 C18 H18 119.3 . . ?
C17 C18 H18 119.3 . . ?
C18 C19 C20 115.2(11) . . ?
C18 C19 C22 125.7(15) . . ?
C20 C19 C22 119.0(10) . . ?
C21 C20 C19 119.4(8) . . ?
C21 C20 H20 120.3 . . ?
C19 C20 H20 120.3 . . ?
N3 C21 C20 123.5(5) . . ?
N3 C21 H21 118.2 . . ?
C20 C21 H21 118.2 . . ?
C21A N3A C17A 119.3(9) . . ?
N3A C17A C18A 122.4(8) . . ?
N3A C17A H17A 118.8 . . ?
C18A C17A H17A 118.8 . . ?
C17A C18A C19A 119.4(13) . . ?
C17A C18A H18A 120.3 . . ?
C19A C18A H18A 120.3 . . ?
C20A C19A C22 128(2) . . ?
C20A C19A C18A 115.7(18) . . ?
C22 C19A C18A 115(2) . . ?
C19A C20A C21A 122.1(14) . . ?
C19A C20A H20A 118.9 . . ?
C21A C20A H20A 118.9 . . ?
N3A C21A C20A 120.6(9) . . ?
N3A C21A H21A 119.7 . . ?
C20A C21A H21A 119.7 . . ?
O7 C37 O6 119.3(3) . . ?
O7 C37 C33 127.2(4) . . ?
O6 C37 C33 113.5(3) . . ?
C37 O6 H6 109.5 . . ?
C43 C38 C39 117.3(9) . . ?
C43 C38 Cl2 121.6(8) . . ?
C39 C38 Cl2 121.2(7) . . ?
C38 C39 C40 120.1(10) . . ?
C38 C39 Cl1 119.7(6) . . ?
C40 C39 Cl1 120.2(8) . . ?
C41 C40 C39 119.0(10) . . ?
C41 C40 Cl3 122.9(8) . . ?
C39 C40 Cl3 116.6(11) . . ?
C40 C41 C42 121.3(7) . . ?
C40 C41 H41A 119.4 . . ?
C42 C41 H41A 119.4 . . ?
C41 C42 C43 123.2(7) . . ?
C41 C42 H42A 118.4 . . ?
C43 C42 H42A 118.4 . . ?
C38 C43 C42 119.2(9) . . ?
C38 C43 H43A 120.4 . . ?
C42 C43 H43A 120.4 . . ?

loop_
_geom_bond_atom_site_label_1
_geom_bond_atom_site_label_2
_geom_bond_distance
_geom_bond_site_symmetry_2
_geom_bond_publ_flag
O4 C35 1.321(2) . ?
O4 H4 0.8400 . ?
O5 C35 1.211(2) . ?
O8 C36 1.208(2) . ?
N1 C14 1.333(2) . ?
N1 C10 1.342(2) . ?
C36 O9 1.315(2) . ?
C36 C31 1.513(2) . ?
C16 C15 1.519(3) . ?
C16 C16 1.527(3) 2_756 ?
C16 H16A 0.9900 . ?
C16 H16B 0.9900 . ?
C35 C29 1.511(2) . ?
C29 C34 1.523(2) . ?
C29 C30 1.536(2) . ?
C29 H29 1.0000 . ?
C31 C30 1.522(2) . ?
C31 C32 1.535(2) . ?
C31 H31 1.0000 . ?
C12 C13 1.386(3) . ?
C12 C11 1.389(3) . ?
C12 C15 1.512(2) . ?
C10 C11 1.381(3) . ?
C10 H10 0.9500 . ?
C11 H11 0.9500 . ?
C13 C14 1.386(3) . ?
C13 H13 0.9500 . ?
C30 H30A 0.9900 . ?
C30 H30B 0.9900 . ?
C15 H15A 0.9900 . ?
C15 H15B 0.9900 . ?
C32 C33 1.533(3) . ?
C32 H32A 0.9900 . ?
C32 H32B 0.9900 . ?
N2 C24 1.330(3) . ?
N2 C28 1.335(3) . ?
C22 C19A 1.43(2) . ?
C22 C23 1.528(3) . ?
C22 C19 1.544(14) . ?
C22 H22A 0.9900 . ?
C22 H22B 0.9900 . ?
O9 H9 0.8400 . ?
C34 C33 1.528(3) . ?
C34 H34A 0.9900 . ?
C34 H34B 0.9900 . ?
C14 H14 0.9500 . ?
C28 C27 1.379(3) . ?
C28 H28 0.9500 . ?
C26 C25 1.381(3) . ?
C26 C27 1.387(3) . ?
C26 C23 1.510(3) . ?
C25 C24 1.377(3) . ?
C25 H25 0.9500 . ?
C23 H23A 0.9900 . ?
C23 H23B 0.9900 . ?
C27 H27 0.9500 . ?
C33 C37 1.480(3) . ?
C33 H33 1.0000 . ?
C24 H24 0.9500 . ?
O7 C37 1.188(4) . ?
N3 C17 1.318(8) . ?
N3 C21 1.332(6) . ?
C17 C18 1.384(8) . ?
C17 H17 0.9500 . ?
C18 C19 1.370(16) . ?
C18 H18 0.9500 . ?
C19 C20 1.43(2) . ?
C20 C21 1.357(14) . ?
C20 H20 0.9500 . ?
C21 H21 0.9500 . ?
N3A C21A 1.310(14) . ?
N3A C17A 1.334(9) . ?
C17A C18A 1.377(12) . ?
C17A H17A 0.9500 . ?
C18A C19A 1.44(3) . ?
C18A H18A 0.9500 . ?
C19A C20A 1.32(4) . ?
C20A C21A 1.43(2) . ?
C20A H20A 0.9500 . ?
C21A H21A 0.9500 . ?
C37 O6 1.304(5) . ?
O6 H6 0.8400 . ?
Cl1 C39 1.733(7) . ?
Cl2 C38 1.679(9) . ?
Cl3 C40 1.678(15) . ?
C38 C43 1.377(13) . ?
C38 C39 1.425(12) . ?
C39 C40 1.427(11) . ?
C40 C41 1.323(17) . ?
C41 C42 1.325(11) . ?
C41 H41A 0.9500 . ?
C42 C43 1.385(10) . ?
C42 H42A 0.9500 . ?
C43 H43A 0.9500 . ?
